data_4348028
loop_
_publ_author_name
'Zhang, Jie'
'Li, Zijian'
'Gong, Wei'
'Han, Xing'
'Liu, Yan'
'Cui, Yong'

_publ_section_title
;
 Chiral DHIP-Based Metal-Organic Frameworks for Enantioselective
 Recognition and Separation.
;
_journal_issue 15
_journal_name_full 'Inorganic chemistry'
_journal_page_first 7229
_journal_page_last 7232
_journal_paper_doi 10.1021/acs.inorgchem.6b00894
_journal_volume 55
_journal_year 2016
_chemical_absolute_configuration rmad
_chemical_formula_moiety 'C70 H48 Cd3 N8 O12'
_chemical_formula_sum 'C70 H48 Cd3 N8 O12'
_chemical_formula_weight 1530.36
_space_group_crystal_system orthorhombic
_space_group_IT_number 19
_space_group_name_Hall 'P 2ac 2ab'
_space_group_name_H-M_alt 'P 21 21 21'
_atom_sites_solution_hydrogens geom
_audit_creation_date 2014-10-29
_audit_creation_method
;
Olex2 1.2
(compiled 2014.08.28 svn.r2986 for OlexSys, GUI svn.r4874)
;
_cell_angle_alpha 90
_cell_angle_beta 90
_cell_angle_gamma 90
_cell_formula_units_Z 4
_cell_length_a 11.6274(18)
_cell_length_b 19.663(4)
_cell_length_c 32.678(6)
_cell_measurement_reflns_used 2989
_cell_measurement_temperature 259(2)
_cell_measurement_theta_max 21.67
_cell_measurement_theta_min 2.39
_cell_volume 7471(2)
_computing_molecular_graphics 'Olex2 (Dolomanov et al., 2009)'
_computing_publication_material 'Olex2 (Dolomanov et al., 2009)'
_computing_structure_refinement 'ShelXL (Sheldrick, 2008)'
_diffrn_ambient_temperature 259.15
_diffrn_measured_fraction_theta_full 0.976
_diffrn_measured_fraction_theta_max 0.963
_diffrn_measurement_device_type 'Bruker APEX-II CCD'
_diffrn_measurement_method '\f and \w scans'
_diffrn_radiation_monochromator graphite
_diffrn_radiation_type MoK\a
_diffrn_radiation_wavelength 0.71073
_diffrn_reflns_av_R_equivalents 0.0526
_diffrn_reflns_av_unetI/netI 0.1115
_diffrn_reflns_Laue_measured_fraction_full 0.976
_diffrn_reflns_Laue_measured_fraction_max 0.963
_diffrn_reflns_limit_h_max 14
_diffrn_reflns_limit_h_min -11
_diffrn_reflns_limit_k_max 25
_diffrn_reflns_limit_k_min -7
_diffrn_reflns_limit_l_max 28
_diffrn_reflns_limit_l_min -42
_diffrn_reflns_number 18498
_diffrn_reflns_point_group_measured_fraction_full 0.899
_diffrn_reflns_point_group_measured_fraction_max 0.862
_diffrn_reflns_theta_full 25.242
_diffrn_reflns_theta_max 27.528
_diffrn_reflns_theta_min 1.620
_diffrn_standards_number 0
_exptl_absorpt_coefficient_mu 0.906
_exptl_absorpt_correction_type none
_exptl_crystal_colour colorless
_exptl_crystal_density_diffrn 1.361
_exptl_crystal_description block
_exptl_crystal_F_000 3056
_exptl_crystal_size_max 0.35
_exptl_crystal_size_mid 0.27
_exptl_crystal_size_min 0.16
_refine_diff_density_max 1.500
_refine_diff_density_min -0.731
_refine_diff_density_rms 0.125
_refine_ls_abs_structure_details
;
 Flack x determined using 2588 quotients [(I+)-(I-)]/[(I+)+(I-)]
 (Parsons, Flack and Wagner, Acta Cryst. B69 (2013) 249-259).
;
_refine_ls_abs_structure_Flack 0.07(3)
_refine_ls_extinction_method none
_refine_ls_goodness_of_fit_ref 0.982
_refine_ls_hydrogen_treatment constr
_refine_ls_matrix_type full
_refine_ls_number_parameters 790
_refine_ls_number_reflns 14829
_refine_ls_number_restraints 215
_refine_ls_restrained_S_all 1.006
_refine_ls_R_factor_all 0.1340
_refine_ls_R_factor_gt 0.0750
_refine_ls_shift/su_max 0.015
_refine_ls_shift/su_mean 0.000
_refine_ls_structure_factor_coef Fsqd
_refine_ls_weighting_details 'w=1/[\s^2^(Fo^2^)+(0.1274P)^2^] where P=(Fo^2^+2Fc^2^)/3'
_refine_ls_weighting_scheme calc
_refine_ls_wR_factor_gt 0.1884
_refine_ls_wR_factor_ref 0.2327
_reflns_Friedel_coverage 0.635
_reflns_Friedel_fraction_full 0.805
_reflns_Friedel_fraction_max 0.739
_reflns_number_gt 8307
_reflns_number_total 14829
_reflns_threshold_expression 'I > 2\s(I)'
_cod_data_source_file ic6b00894_si_003.cif
_cod_data_source_block p212121_sq
_cod_database_code 4348028
_shelxl_version_number 2014/6
_shelx_space_group_comment
;
The symmetry employed for this shelxl refinement is uniquely defined
by the following loop, which should always be used as a source of
symmetry information in preference to the above space-group names.
They are only intended as comments.
;
_olex2_refinement_description
;
1. Fixed Uiso
 At 1.2 times of:
  All C(H) groups, All C(H,H) groups
2. Restrained distances
 O12-O5
 2.01 with sigma of 0.02
 O5-C55 = O12-C55
 1.21 with sigma of 0.02
 O12-C61 \\sim C57-O5
 with sigma of 0.02
3. Restrained planarity
 C57, C56, C61, C55, O5, O12
 with sigma of 0.1
4. Rigid bond restraints
 C24, N8, C25
 with sigma for 1-2 distances of 0.01 and sigma for 1-3 distances of 0.01
 O1, C54, Cd3
 with sigma for 1-2 distances of 0.01 and sigma for 1-3 distances of 0.01
 O8, O7, C62, C59
 with sigma for 1-2 distances of 0.01 and sigma for 1-3 distances of 0.01
 C62, O8, C59, O7
 with sigma for 1-2 distances of 0.01 and sigma for 1-3 distances of 0.01
 C2, C1, C3, N1
 with sigma for 1-2 distances of 0.01 and sigma for 1-3 distances of 0.01
 O12, C55, O5, C56, C61, C57, Cd1
 with sigma for 1-2 distances of 0.01 and sigma for 1-3 distances of 0.01
 C55, O12, C56, O5
 with sigma for 1-2 distances of 0.01 and sigma for 1-3 distances of 0.01
 C63, O10, Cd2
 with sigma for 1-2 distances of 0.01 and sigma for 1-3 distances of 0.01
 C60, C61
 with sigma for 1-2 distances of 0.01 and sigma for 1-3 distances of 0.01
 C60, C59
 with sigma for 1-2 distances of 0.01 and sigma for 1-3 distances of 0.01
 C48, C49
 with sigma for 1-2 distances of 0.01 and sigma for 1-3 distances of 0.01
 C48, C53
 with sigma for 1-2 distances of 0.01 and sigma for 1-3 distances of 0.01
 C45, N5
 with sigma for 1-2 distances of 0.01 and sigma for 1-3 distances of 0.01
 C45, C46
 with sigma for 1-2 distances of 0.01 and sigma for 1-3 distances of 0.01
 O12, C55
 with sigma for 1-2 distances of 0.01 and sigma for 1-3 distances of 0.01
 O5, C55
 with sigma for 1-2 distances of 0.01 and sigma for 1-3 distances of 0.01
5. Uiso/Uaniso restraints and constraints
C24 \\sim C27 \\sim N8: within 1.7A with sigma of 0.04 and sigma for terminal
atoms of 0.08
O1 \\sim C54 \\sim Cd3: within 1.7A with sigma of 0.04 and sigma for terminal
atoms of 0.08
O8 \\sim O7 \\sim C62 \\sim C59: within 1.7A with sigma of 0.04 and sigma for
terminal atoms of 0.08
C3 \\sim C2 \\sim C1 \\sim N1: within 1.7A with sigma of 0.04 and sigma for
terminal atoms of 0.08
C61 \\sim C56 \\sim C57 \\sim C55 \\sim O12 \\sim O5 \\sim Cd1: within 1.7A
with sigma of 0.04 and sigma for terminal atoms of 0.08
O10 \\sim C63 \\sim Cd2: within 1.7A with sigma of 0.04 and sigma for terminal
atoms of 0.08
C60 \\sim C61: within 1.7A with sigma of 0.04 and sigma for terminal atoms of
0.08
C60 \\sim C59: within 1.7A with sigma of 0.04 and sigma for terminal atoms of
0.08
C48 \\sim C49: within 1.7A with sigma of 0.04 and sigma for terminal atoms of
0.08
C48 \\sim C53: within 1.7A with sigma of 0.04 and sigma for terminal atoms of
0.08
C43 \\sim C42: within 1.7A with sigma of 0.04 and sigma for terminal atoms of
0.08
C44 \\sim N5: within 1.7A with sigma of 0.04 and sigma for terminal atoms of
0.08
C70 \\sim C67: within 1.7A with sigma of 0.04 and sigma for terminal atoms of
0.08
C21 \\sim C20: within 1.7A with sigma of 0.04 and sigma for terminal atoms of
0.08
N4 \\sim C21: within 1.7A with sigma of 0.04 and sigma for terminal atoms of
0.08
C38 \\sim C39: within 1.7A with sigma of 0.04 and sigma for terminal atoms of
0.08
C37 \\sim C36: within 1.7A with sigma of 0.04 and sigma for terminal atoms of
0.08
C44 \\sim N5: within 1.7A with sigma of 0.04 and sigma for terminal atoms of
0.08
C1 \\sim N1: within 1.7A with sigma of 0.04 and sigma for terminal atoms of 0.08
C2 \\sim C3: within 1.7A with sigma of 0.04 and sigma for terminal atoms of 0.08
O12 \\sim C55: within 1.7A with sigma of 0.01 and sigma for terminal atoms of
0.08
O5 \\sim C55: within 1.7A with sigma of 0.01 and sigma for terminal atoms of
0.08
C55 \\sim O5: within 1.7A with sigma of 0.01 and sigma for terminal atoms of
0.08
Uanis(C62) \\sim Ueq: with sigma of 0.001 and sigma for terminal atoms of 0.002
Uanis(C55) \\sim Ueq: with sigma of 0.001 and sigma for terminal atoms of 0.002
6.a Ternary CH refined with riding coordinates:
 C35(H35), C12(H12)
6.b Secondary CH2 refined with riding coordinates:
 C11(H11A,H11B), C34(H34A,H34B)
6.c Aromatic/amide H refined with riding coordinates:
 C7(H7), C46(H46), C5(H5), C44(H44), C10(H10), C69(H69), C37(H37), C45(H45),
 C8(H8), C22(H22), C57(H57), C58(H58), C60(H60), C61(H61), C40(H40), C43(H43),
 C68(H68), C23(H23), C24(H24), C27(H27), C26(H26), C25(H25), C66(H66), C41(H41),
  C2(H2), C32(H32), C4(H4), C65(H65), C33(H33), C50(H50), C49(H49), C53(H53),
 C52(H52), C1(H1), C15(H15), C17(H17), C18(H18), C14(H14), C30(H30), C38(H38),
 C20(H20), C21(H21)
6.d Fitted hexagon refined as free rotating group:
 C56(C57,C58,C59,C60,C61), C24(C27,C28,C26,C25,N8), C51(C50,C49,C48,C53,C52),
 C15(C16,C17,C18,C13,C14)
;
_olex2_submission_special_instructions 'No special instructions were received'

loop_
_space_group_symop_operation_xyz
'x, y, z'
'-x+1/2, -y, z+1/2'
'x+1/2, -y+1/2, -z'
'-x, y+1/2, -z+1/2'

loop_
_atom_site_label
_atom_site_type_symbol
_atom_site_fract_x
_atom_site_fract_y
_atom_site_fract_z
_atom_site_U_iso_or_equiv
_atom_site_adp_type
_atom_site_occupancy
_atom_site_site_symmetry_order
_atom_site_calc_flag
_atom_site_refinement_flags_posn
_atom_site_refinement_flags_adp
C47 C 0.9402(11) 1.4622(8) 0.4417(5) 0.051(4) Uani 1 1 d . .
C3 C 0.9142(15) 0.5346(9) -0.0237(5) 0.063(4) Uani 1 1 d . U
C7 C 1.0017(15) 0.6141(9) 0.0256(5) 0.068(5) Uani 1 1 d . .
H7 H 1.0562 0.5807 0.0313 0.081 Uiso 1 1 calc R .
C46 C 0.7995(14) 0.9287(9) 0.1997(5) 0.066(4) Uani 1 1 d . U
H46 H 0.7851 0.9719 0.2101 0.079 Uiso 1 1 calc R .
C5 C 0.8634(13) 0.4563(8) -0.0778(4) 0.052(3) Uani 1 1 d . .
H5 H 0.8288 0.4503 -0.1032 0.063 Uiso 1 1 calc R .
C64 C -0.0352(15) 1.1143(10) 0.2077(6) 0.075(5) Uani 1 1 d . .
C44 C 0.842(2) 0.8073(11) 0.1694(7) 0.101(7) Uani 1 1 d . .
H44 H 0.8501 0.7640 0.1583 0.121 Uiso 1 1 calc R .
C63 C 0.0654(15) 1.0913(11) 0.2303(8) 0.081(6) Uani 1 1 d . U
C62 C 0.4213(10) 1.1407(5) 0.2991(3) 0.028(2) Uani 1 1 d . U
C31 C 0.1730(12) 0.9059(8) 0.2996(4) 0.053(4) Uani 1 1 d . .
C9 C 0.9281(11) 0.7251(7) 0.0365(4) 0.045(3) Uani 1 1 d . .
C10 C 0.8523(13) 0.6502(7) -0.0117(4) 0.053(4) Uani 1 1 d . .
H10 H 0.7966 0.6439 -0.0318 0.063 Uiso 1 1 calc R .
C69 C -0.0557(14) 1.0957(9) 0.1637(6) 0.070(5) Uani 1 1 d . .
H69 H -0.0024 1.0694 0.1496 0.084 Uiso 1 1 calc R .
C37 C 0.4735(16) 0.8503(9) 0.2807(6) 0.080(5) Uani 1 1 d . .
H37 H 0.4224 0.8152 0.2864 0.096 Uiso 1 1 calc R .
C45 C 0.8793(17) 0.9192(10) 0.1678(5) 0.074(5) Uani 1 1 d . U
H45 H 0.9159 0.9567 0.1563 0.089 Uiso 1 1 calc R .
C35 C 0.3552(13) 0.9261(8) 0.3247(5) 0.060(4) Uani 1 1 d . .
H35 H 0.3744 0.9647 0.3423 0.072 Uiso 1 1 calc R .
C42 C 0.7439(13) 0.8733(8) 0.2150(5) 0.057(4) Uani 1 1 d . .
C8 C 1.0124(14) 0.6757(7) 0.0480(5) 0.057(4) Uani 1 1 d . .
H8 H 1.0680 0.6830 0.0680 0.069 Uiso 1 1 calc R .
C39 C 0.6488(13) 0.8859(8) 0.2493(5) 0.059(4) Uani 1 1 d . .
C67 C -0.2403(13) 1.1498(7) 0.1638(5) 0.052(3) Uani 1 1 d . .
C22 C 0.4728(16) 1.0382(9) 0.1926(5) 0.073(5) Uani 1 1 d . .
H22 H 0.4954 1.0791 0.2044 0.088 Uiso 1 1 calc R .
C56 C 0.6909(9) 1.2350(6) 0.3528(3) 0.077(4) Uani 1 1 d . U
C57 C 0.6043(11) 1.2100(6) 0.3780(3) 0.082(5) Uani 1 1 d G U
H57 H 0.6094 1.2156 0.4062 0.099 Uiso 1 1 calc R .
C58 C 0.5102(9) 1.1768(7) 0.3611(3) 0.096(7) Uani 1 1 d G .
H58 H 0.4522 1.1601 0.3779 0.115 Uiso 1 1 calc R .
C59 C 0.5027(8) 1.1685(6) 0.3189(3) 0.067(4) Uani 1 1 d G U
C60 C 0.5893(10) 1.1934(7) 0.2937(3) 0.090(6) Uani 1 1 d G U
H60 H 0.5843 1.1879 0.2655 0.108 Uiso 1 1 calc R .
C61 C 0.6834(9) 1.2267(7) 0.3107(3) 0.108(7) Uani 1 1 d G U
H61 H 0.7414 1.2433 0.2938 0.129 Uiso 1 1 calc R .
C40 C 0.6402(16) 0.9445(9) 0.2689(5) 0.075(5) Uani 1 1 d . .
H40 H 0.6969 0.9772 0.2648 0.090 Uiso 1 1 calc R .
C6 C 0.9213(14) 0.5978(8) -0.0031(4) 0.054(4) Uani 1 1 d . .
C43 C 0.7636(16) 0.8143(11) 0.2016(6) 0.080(5) Uani 1 1 d . .
H43 H 0.7272 0.7766 0.2129 0.096 Uiso 1 1 calc R .
C11 C 0.7761(16) 0.7738(10) -0.0015(6) 0.079(6) Uani 1 1 d . .
H11A H 0.7797 0.7897 -0.0296 0.095 Uiso 1 1 calc R .
H11B H 0.6969 0.7647 0.0060 0.095 Uiso 1 1 calc R .
C68 C -0.1545(17) 1.1181(10) 0.1443(7) 0.093(7) Uani 1 1 d . .
H68 H -0.1617 1.1107 0.1163 0.112 Uiso 1 1 calc R .
C23 C 0.5388(16) 1.0094(7) 0.1636(5) 0.063(4) Uani 1 1 d . .
H23 H 0.6036 1.0331 0.1550 0.076 Uiso 1 1 calc R .
C24 C -0.1976(10) 0.7251(8) 0.3993(3) 0.112(7) Uani 1 1 d . U
H24 H -0.2006 0.7152 0.4271 0.134 Uiso 1 1 calc R .
C27 C -0.1008(9) 0.7564(7) 0.3829(3) 0.092(6) Uani 1 1 d G .
H27 H -0.0390 0.7674 0.3997 0.111 Uiso 1 1 calc R .
C28 C -0.0963(8) 0.7712(6) 0.3413(3) 0.070(5) Uani 1 1 d G .
C26 C -0.1886(10) 0.7548(7) 0.3162(3) 0.092(7) Uani 1 1 d G .
H26 H -0.1857 0.7648 0.2884 0.110 Uiso 1 1 calc R .
C25 C -0.2855(8) 0.7236(6) 0.3326(3) 0.075(5) Uani 1 1 d G U
H25 H -0.3472 0.7126 0.3157 0.090 Uiso 1 1 calc R .
N8 N -0.2899(8) 0.7087(7) 0.3741(3) 0.087(5) Uani 1 1 d G U
C66 C -0.2268(18) 1.1690(13) 0.2012(7) 0.106(8) Uani 1 1 d . .
H66 H -0.2817 1.1970 0.2133 0.127 Uiso 1 1 calc R .
C41 C 0.5461(13) 0.9601(11) 0.2967(5) 0.080(5) Uani 1 1 d . .
H41 H 0.5420 1.0005 0.3115 0.096 Uiso 1 1 calc R .
C54 C 1.001(2) 1.7000(10) 0.5428(8) 0.101(7) Uani 1 1 d . U
C2 C 0.966(3) 0.4718(10) -0.0024(8) 0.127(9) Uani 1 1 d . U
H2 H 0.9925 0.4726 0.0244 0.152 Uiso 1 1 calc R .
C32 C 0.0666(15) 0.9057(12) 0.2772(5) 0.083(6) Uani 1 1 d . .
H32 H 0.0541 0.9321 0.2540 0.099 Uiso 1 1 calc R .
C4 C 0.8551(13) 0.5193(8) -0.0598(5) 0.057(4) Uani 1 1 d . .
H4 H 0.8093 0.5524 -0.0720 0.068 Uiso 1 1 calc R .
C65 C -0.1209(17) 1.1465(12) 0.2262(6) 0.091(6) Uani 1 1 d . .
H65 H -0.1171 1.1554 0.2542 0.110 Uiso 1 1 calc R .
C29 C -0.0026(14) 0.8174(10) 0.3261(5) 0.069(5) Uani 1 1 d . .
C36 C 0.4601(13) 0.9082(8) 0.2994(5) 0.060(4) Uani 1 1 d . .
C33 C -0.0139(15) 0.8632(9) 0.2931(6) 0.074(5) Uani 1 1 d . .
H33 H -0.0858 0.8645 0.2806 0.089 Uiso 1 1 calc R .
C51 C 0.9757(13) 1.6418(5) 0.5139(4) 0.093(6) Uani 1 1 d . .
C50 C 0.9121(14) 1.5881(6) 0.5298(4) 0.127(11) Uani 1 1 d G .
H50 H 0.8785 1.5919 0.5555 0.152 Uiso 1 1 calc R .
C49 C 0.8986(12) 1.5287(5) 0.5073(4) 0.103(8) Uani 1 1 d G U
H49 H 0.8560 1.4928 0.5179 0.124 Uiso 1 1 calc R .
C48 C 0.9488(12) 1.5230(5) 0.4688(3) 0.066(4) Uani 1 1 d G U
C53 C 1.0124(13) 1.5767(6) 0.4529(3) 0.109(8) Uani 1 1 d G U
H53 H 1.0460 1.5729 0.4272 0.131 Uiso 1 1 calc R .
C52 C 1.0259(13) 1.6361(5) 0.4755(4) 0.089(6) Uani 1 1 d G .
H52 H 1.0685 1.6720 0.4648 0.107 Uiso 1 1 calc R .
C70 C -0.3518(15) 1.1672(8) 0.1417(7) 0.070(5) Uani 1 1 d . .
C1 C 0.969(3) 0.4145(10) -0.0264(7) 0.128(9) Uani 1 1 d . U
H1 H 1.0136 0.3782 -0.0171 0.154 Uiso 1 1 calc R .
C15 C 0.5990(9) 0.8475(4) 0.1118(3) 0.088(6) Uani 1 1 d . .
H15 H 0.5524 0.8211 0.1285 0.106 Uiso 1 1 calc R .
C16 C 0.5976(8) 0.9180(5) 0.1154(3) 0.049(3) Uani 1 1 d G .
C17 C 0.6674(9) 0.9575(3) 0.0903(3) 0.069(5) Uani 1 1 d G .
H17 H 0.6665 1.0046 0.0927 0.083 Uiso 1 1 calc R .
C18 C 0.7386(9) 0.9265(4) 0.0617(3) 0.064(4) Uani 1 1 d G .
H18 H 0.7853 0.9530 0.0449 0.077 Uiso 1 1 calc R .
C13 C 0.7400(9) 0.8561(4) 0.0581(3) 0.049(3) Uani 1 1 d G .
C14 C 0.6702(10) 0.8166(3) 0.0831(3) 0.072(5) Uani 1 1 d G .
H14 H 0.6712 0.7695 0.0807 0.086 Uiso 1 1 calc R .
C34 C 0.3025(13) 0.8723(9) 0.3500(5) 0.062(4) Uani 1 1 d . .
H34A H 0.2940 0.8873 0.3781 0.074 Uiso 1 1 calc R .
H34B H 0.3487 0.8313 0.3495 0.074 Uiso 1 1 calc R .
C12 C 0.8315(16) 0.8203(8) 0.0266(5) 0.065(4) Uani 1 1 d . .
H12 H 0.8677 0.8564 0.0104 0.078 Uiso 1 1 calc R .
C30 C 0.1039(15) 0.8134(11) 0.3458(5) 0.073(5) Uani 1 1 d . .
H30 H 0.1191 0.7829 0.3669 0.087 Uiso 1 1 calc R .
C38 C 0.5633(14) 0.8386(10) 0.2519(8) 0.100(7) Uani 1 1 d . .
H38 H 0.5636 0.8001 0.2354 0.120 Uiso 1 1 calc R .
C19 C 0.5185(14) 0.9510(8) 0.1467(4) 0.056(4) Uani 1 1 d . .
C20 C 0.4213(14) 0.9195(9) 0.1597(5) 0.069(5) Uani 1 1 d . .
H20 H 0.4008 0.8777 0.1486 0.083 Uiso 1 1 calc R .
C21 C 0.3505(15) 0.9497(11) 0.1901(5) 0.078(5) Uani 1 1 d . .
H21 H 0.2857 0.9269 0.1996 0.094 Uiso 1 1 calc R .
Cd1 Cd 0.97405(9) 1.34190(5) 0.40176(3) 0.0520(3) Uani 1 1 d . U
Cd3 Cd 1.03571(10) 1.80643(5) 0.59522(4) 0.0613(3) Uani 1 1 d . U
Cd2 Cd 0.26441(9) 1.04665(6) 0.25984(3) 0.0562(3) Uani 1 1 d . U
N5 N 0.9038(12) 0.8557(8) 0.1534(4) 0.059(3) Uani 1 1 d . U
N3 N 0.9190(10) 0.7879(5) 0.0498(4) 0.050(3) Uani 1 1 d . .
N6 N 0.2630(11) 0.9484(8) 0.2946(4) 0.070(4) Uani 1 1 d . .
N2 N 0.8573(11) 0.7103(6) 0.0062(4) 0.053(3) Uani 1 1 d . .
N7 N 0.1871(10) 0.8603(7) 0.3307(4) 0.059(3) Uani 1 1 d . .
N4 N 0.3761(12) 1.0088(6) 0.2046(4) 0.060(3) Uani 1 1 d . .
N1 N 0.9141(14) 0.4068(7) -0.0624(5) 0.079(4) Uani 1 1 d . U
O11 O -0.3558(11) 1.1513(7) 0.1052(4) 0.088(4) Uani 1 1 d . .
O6 O -0.4280(11) 1.1958(7) 0.1590(5) 0.093(4) Uani 1 1 d . .
O3 O 0.9700(13) 1.4594(7) 0.4096(4) 0.090(4) Uani 1 1 d . .
O9 O 0.0929(17) 1.1170(11) 0.2597(6) 0.138(7) Uani 1 1 d . .
O7 O 0.3492(12) 1.0953(9) 0.3179(4) 0.110(5) Uani 1 1 d . U
O8 O 0.3911(11) 1.1373(7) 0.2626(4) 0.084(3) Uani 1 1 d . U
O10 O 0.1227(13) 1.0481(11) 0.2143(6) 0.137(7) Uani 1 1 d . U
O4 O 0.9050(11) 1.4091(6) 0.4603(4) 0.081(4) Uani 1 1 d . .
O2 O 0.986(3) 1.6991(8) 0.5784(7) 0.217(15) Uani 1 1 d . .
O1 O 1.054(2) 1.7485(7) 0.5270(5) 0.130(6) Uani 1 1 d . U
C55 C 0.7839(11) 1.2651(6) 0.3695(4) 0.036(2) Uani 1 1 d D U
O5 O 0.7963(11) 1.2814(8) 0.4041(4) 0.108(4) Uani 1 1 d D U
O12 O 0.8727(12) 1.2768(10) 0.3518(4) 0.127(5) Uani 1 1 d D U

loop_
_atom_site_aniso_label
_atom_site_aniso_U_11
_atom_site_aniso_U_22
_atom_site_aniso_U_33
_atom_site_aniso_U_23
_atom_site_aniso_U_13
_atom_site_aniso_U_12
C47 0.027(7) 0.058(9) 0.069(10) -0.025(8) 0.007(7) 0.003(6)
C3 0.061(10) 0.060(8) 0.067(10) 0.015(8) 0.015(8) 0.002(8)
C7 0.069(12) 0.060(10) 0.074(10) 0.012(8) -0.027(9) 0.000(8)
C46 0.060(10) 0.061(10) 0.076(11) -0.007(9) 0.008(8) 0.013(8)
C5 0.057(9) 0.050(8) 0.050(8) -0.014(7) 0.004(7) -0.012(8)
C64 0.048(9) 0.087(12) 0.092(12) 0.017(11) -0.003(10) 0.023(10)
C44 0.136(19) 0.063(11) 0.105(15) -0.029(12) 0.041(14) -0.039(13)
C63 0.042(9) 0.080(12) 0.121(17) 0.050(12) 0.013(9) 0.003(8)
C62 0.028(2) 0.027(2) 0.028(2) 0.0001(13) 0.0000(13) 0.0022(13)
C31 0.034(8) 0.074(10) 0.049(8) 0.012(8) 0.015(6) -0.009(7)
C9 0.034(7) 0.057(8) 0.044(7) -0.001(7) -0.010(6) -0.005(6)
C10 0.049(8) 0.053(8) 0.056(8) 0.002(7) -0.007(7) -0.007(7)
C69 0.051(10) 0.064(10) 0.095(13) -0.020(10) -0.025(9) 0.017(8)
C37 0.078(11) 0.069(11) 0.095(12) 0.009(10) 0.057(10) -0.018(10)
C45 0.088(13) 0.070(9) 0.063(10) -0.002(9) 0.019(8) -0.017(10)
C35 0.040(8) 0.062(10) 0.078(11) -0.004(9) -0.009(8) 0.000(7)
C42 0.041(8) 0.061(9) 0.069(9) -0.005(8) 0.010(8) 0.000(8)
C8 0.063(10) 0.035(7) 0.074(9) 0.000(7) 0.004(8) 0.014(7)
C39 0.052(9) 0.051(8) 0.074(10) -0.005(8) 0.004(8) -0.007(7)
C67 0.043(8) 0.049(8) 0.064(9) 0.017(7) 0.013(7) 0.018(7)
C22 0.078(11) 0.059(9) 0.082(11) -0.017(9) 0.056(10) -0.018(10)
C56 0.076(9) 0.058(10) 0.097(10) -0.004(9) -0.002(8) 0.001(8)
C57 0.088(12) 0.057(10) 0.102(12) -0.003(10) -0.001(10) -0.024(9)
C58 0.079(14) 0.112(17) 0.098(14) 0.028(13) -0.003(11) -0.026(12)
C59 0.069(10) 0.069(10) 0.062(8) 0.023(8) -0.004(6) 0.000(7)
C60 0.061(10) 0.147(17) 0.063(10) -0.017(11) -0.006(8) -0.026(11)
C61 0.093(14) 0.138(18) 0.092(9) -0.021(13) -0.018(10) -0.043(13)
C40 0.082(12) 0.059(10) 0.082(12) -0.026(9) 0.019(10) -0.013(9)
C6 0.066(10) 0.046(8) 0.049(8) -0.006(7) 0.001(8) 0.002(7)
C43 0.073(12) 0.083(13) 0.085(12) -0.008(10) 0.020(10) -0.017(11)
C11 0.073(11) 0.097(14) 0.068(10) -0.043(10) -0.005(10) 0.024(11)
C68 0.075(13) 0.070(12) 0.135(18) -0.008(13) -0.050(13) 0.005(11)
C23 0.075(11) 0.043(8) 0.071(10) 0.004(7) 0.003(9) -0.007(9)
C24 0.054(10) 0.148(18) 0.133(14) 0.050(15) -0.001(10) -0.034(11)
C27 0.055(11) 0.123(17) 0.099(14) 0.036(13) 0.008(10) 0.004(12)
C28 0.081(12) 0.061(10) 0.069(11) 0.014(9) -0.020(10) -0.004(10)
C26 0.072(13) 0.117(17) 0.086(13) 0.043(13) -0.016(11) -0.038(12)
C25 0.052(10) 0.083(12) 0.090(10) 0.029(10) 0.019(8) -0.010(9)
N8 0.084(10) 0.092(11) 0.086(9) 0.028(9) 0.010(8) -0.039(9)
C66 0.064(12) 0.15(2) 0.103(16) 0.034(16) 0.034(12) 0.047(14)
C41 0.042(9) 0.111(15) 0.086(12) -0.019(12) 0.013(9) -0.012(10)
C54 0.118(17) 0.059(10) 0.126(17) -0.049(10) 0.052(14) -0.011(10)
C2 0.18(2) 0.063(10) 0.140(16) -0.031(10) -0.087(16) 0.044(13)
C32 0.057(10) 0.120(17) 0.071(11) 0.034(12) -0.011(9) -0.021(11)
C4 0.040(8) 0.059(9) 0.071(10) 0.004(8) -0.004(8) -0.002(7)
C65 0.071(13) 0.121(18) 0.082(13) -0.021(13) 0.011(10) -0.009(13)
C29 0.054(10) 0.097(14) 0.057(9) 0.000(9) -0.020(8) -0.012(9)
C36 0.034(8) 0.063(9) 0.081(10) 0.015(8) 0.007(8) 0.003(7)
C33 0.053(10) 0.076(11) 0.093(12) 0.022(10) -0.011(9) -0.025(9)
C51 0.082(13) 0.072(12) 0.125(17) 0.006(12) 0.002(13) -0.021(11)
C50 0.14(2) 0.079(14) 0.16(2) -0.043(16) 0.066(19) -0.065(15)
C49 0.128(17) 0.058(10) 0.124(15) -0.033(11) 0.076(14) -0.037(11)
C48 0.062(10) 0.067(10) 0.069(9) 0.005(8) 0.003(8) -0.006(8)
C53 0.19(2) 0.052(9) 0.089(13) -0.008(9) 0.006(14) -0.060(12)
C52 0.123(17) 0.064(11) 0.081(12) 0.016(10) 0.019(13) -0.023(12)
C70 0.051(10) 0.047(9) 0.112(15) -0.015(10) 0.022(10) -0.010(8)
C1 0.20(2) 0.055(9) 0.126(16) -0.035(11) -0.082(16) 0.019(13)
C15 0.106(15) 0.036(8) 0.124(16) -0.002(10) 0.036(13) -0.011(9)
C16 0.048(8) 0.050(8) 0.048(8) 0.009(7) -0.021(7) 0.004(7)
C17 0.077(11) 0.033(7) 0.097(13) 0.000(9) 0.013(10) 0.007(8)
C18 0.081(11) 0.041(7) 0.071(10) -0.002(7) 0.033(9) 0.000(8)
C13 0.065(9) 0.039(7) 0.044(7) 0.001(6) 0.008(7) 0.009(7)
C14 0.095(13) 0.041(8) 0.080(11) -0.005(8) 0.019(10) 0.015(9)
C34 0.044(8) 0.084(12) 0.058(9) 0.015(9) 0.006(7) 0.017(8)
C12 0.084(12) 0.048(9) 0.064(10) 0.008(8) -0.020(9) 0.001(8)
C30 0.059(10) 0.098(14) 0.061(10) 0.000(10) -0.019(9) 0.007(10)
C38 0.055(10) 0.075(11) 0.17(2) -0.008(13) 0.056(12) -0.005(9)
C19 0.061(9) 0.048(8) 0.059(8) 0.018(7) -0.008(8) -0.006(8)
C20 0.056(9) 0.063(10) 0.088(12) -0.035(9) 0.019(9) -0.023(8)
C21 0.063(10) 0.113(15) 0.059(9) 0.005(11) 0.015(8) -0.037(11)
Cd1 0.0502(6) 0.0502(6) 0.0554(6) 0.0032(5) 0.0007(5) 0.0005(5)
Cd3 0.0582(7) 0.0388(5) 0.0870(8) 0.0008(6) 0.0053(7) 0.0055(5)
Cd2 0.0495(6) 0.0575(6) 0.0617(6) 0.0005(6) 0.0039(5) 0.0015(5)
N5 0.061(8) 0.073(8) 0.043(6) -0.004(6) 0.000(6) 0.007(7)
N3 0.043(6) 0.037(6) 0.070(8) -0.017(6) -0.012(6) 0.011(5)
N6 0.059(8) 0.074(9) 0.077(9) 0.006(8) -0.034(7) 0.016(8)
N2 0.058(8) 0.043(6) 0.059(7) -0.016(6) -0.007(6) 0.008(6)
N7 0.036(7) 0.081(9) 0.060(7) 0.005(7) -0.016(6) 0.004(7)
N4 0.072(9) 0.044(7) 0.065(8) -0.010(6) 0.005(7) -0.009(6)
N1 0.085(10) 0.051(8) 0.102(10) -0.020(8) -0.016(9) -0.010(8)
O11 0.076(8) 0.099(10) 0.088(9) -0.012(8) -0.019(7) 0.037(8)
O6 0.051(7) 0.073(8) 0.156(13) 0.021(9) 0.016(8) 0.025(7)
O3 0.120(11) 0.085(9) 0.066(7) 0.005(7) -0.003(8) -0.017(9)
O9 0.143(16) 0.162(18) 0.109(12) -0.027(14) -0.014(12) 0.056(14)
O7 0.083(9) 0.166(14) 0.080(8) 0.011(9) -0.028(7) -0.053(9)
O8 0.082(8) 0.085(8) 0.086(7) -0.008(7) 0.007(6) -0.027(7)
O10 0.079(10) 0.159(16) 0.173(15) -0.026(14) -0.053(10) 0.049(11)
O4 0.076(8) 0.064(7) 0.102(9) -0.010(7) 0.024(7) -0.008(7)
O2 0.39(4) 0.076(10) 0.183(18) -0.060(12) 0.19(2) -0.117(17)
O1 0.22(2) 0.064(8) 0.102(9) 0.003(7) -0.004(12) -0.037(11)
C55 0.036(3) 0.037(3) 0.036(3) -0.0002(13) -0.0002(13) 0.0004(13)
O5 0.078(7) 0.129(9) 0.116(7) -0.005(8) 0.003(7) -0.036(7)
O12 0.102(8) 0.175(11) 0.105(8) -0.040(8) -0.004(7) -0.030(8)

loop_
_atom_type_symbol
_atom_type_description
_atom_type_scat_dispersion_real
_atom_type_scat_dispersion_imag
_atom_type_scat_source
C C 0.0033 0.0016 'International Tables Vol C Tables 4.2.6.8 and 6.1.1.4'
H H 0.0000 0.0000 'International Tables Vol C Tables 4.2.6.8 and 6.1.1.4'
Cd Cd -0.8075 1.2024 'International Tables Vol C Tables 4.2.6.8 and 6.1.1.4'
N N 0.0061 0.0033 'International Tables Vol C Tables 4.2.6.8 and 6.1.1.4'
O O 0.0106 0.0060 'International Tables Vol C Tables 4.2.6.8 and 6.1.1.4'

loop_
_geom_angle_atom_site_label_1
_geom_angle_atom_site_label_2
_geom_angle_atom_site_label_3
_geom_angle
_geom_angle_site_symmetry_1
_geom_angle_site_symmetry_3
C48 C47 Cd1 165.6(10) . .
O3 C47 C48 125.6(17) . .
O3 C47 Cd1 57.3(10) . .
O3 C47 O4 120.9(16) . .
O4 C47 C48 113.1(13) . .
O4 C47 Cd1 64.3(8) . .
C6 C3 C2 117.8(15) . .
C4 C3 C6 128.3(15) . .
C4 C3 C2 113.6(16) . .
C6 C7 C8 128.0(16) . .
C42 C46 C45 118.6(16) . .
N1 C5 C4 124.5(15) . .
C63 C64 C69 122.5(18) . .
C65 C64 C63 121(2) . .
C65 C64 C69 115.7(16) . .
N5 C44 C43 126.2(19) . .
C64 C63 Cd2 170.8(17) . .
O9 C63 C64 121(2) . .
O9 C63 Cd2 66.0(14) . .
O9 C63 O10 122(2) . .
O10 C63 C64 117(2) . .
O10 C63 Cd2 56.0(11) . .
C59 C62 O7 120.5(11) . .
O8 C62 C59 136.1(12) . .
O8 C62 O7 102.9(11) . .
N6 C31 C32 127.5(15) . .
N6 C31 N7 113.8(13) . .
N7 C31 C32 118.7(14) . .
N3 C9 C8 127.3(13) . .
N3 C9 N2 114.0(12) . .
N2 C9 C8 118.3(13) . .
N2 C10 C6 124.8(14) . .
C68 C69 C64 119.5(17) . .
C36 C37 C38 122.7(17) . .
N5 C45 C46 120.9(16) . .
C36 C35 N6 106.4(13) . .
C34 C35 C36 118.2(14) . .
C34 C35 N6 106.1(12) . .
C46 C42 C39 117.6(14) . .
C43 C42 C46 121.5(16) . .
C43 C42 C39 120.9(15) . .
C7 C8 C9 112.6(14) . .
C40 C39 C42 122.0(15) . .
C40 C39 C38 120.6(16) . .
C38 C39 C42 116.2(15) . .
C68 C67 C70 120.9(16) . .
C66 C67 C68 119.9(17) . .
C66 C67 C70 119.2(15) . .
N4 C22 C23 120.6(15) . .
C57 C56 C61 120.0 . .
C55 C56 C57 119.8(9) . .
C55 C56 C61 120.2(9) . .
C56 C57 C58 120.0 . .
C59 C58 C57 120.0 . .
C62 C59 C58 127.0(9) . .
C62 C59 C60 113.0(9) . .
C58 C59 C60 120.0 . .
C61 C60 C59 120.0 . .
C60 C61 C56 120.0 . .
C39 C40 C41 122.9(17) . .
C7 C6 C3 125.0(16) . .
C10 C6 C3 122.8(15) . .
C10 C6 C7 112.0(14) . .
C42 C43 C44 118.0(19) . .
C12 C11 N2 97.5(13) . .
C67 C68 C69 123(2) . .
C19 C23 C22 124.8(17) . .
C27 C24 N8 120.0 . .
C28 C27 C24 120.0 . .
C27 C28 C26 120.0 . .
C27 C28 C29 118.5(9) . .
C26 C28 C29 120.3(9) . .
C28 C26 C25 120.0 . .
N8 C25 C26 120.0 . .
C24 N8 Cd3 117.2(6) . 3_376
C25 N8 C24 120.0 . .
C25 N8 Cd3 119.3(5) . 3_376
C67 C66 C65 121.0(18) . .
C36 C41 C40 114.4(17) . .
C51 C54 Cd3 177.3(15) . .
O2 C54 C51 125(2) . .
O2 C54 Cd3 54.1(10) . .
O2 C54 O1 120(2) . .
O1 C54 C51 114.7(19) . .
O1 C54 Cd3 66.5(11) . .
C1 C2 C3 114(2) . .
C33 C32 C31 113.6(15) . .
C5 C4 C3 121.3(15) . .
C64 C65 C66 119.6(18) . .
C33 C29 C28 124.8(13) . .
C30 C29 C28 117.1(15) . .
C30 C29 C33 118.1(17) . .
C37 C36 C35 123.8(15) . .
C37 C36 C41 120.8(15) . .
C41 C36 C35 115.4(15) . .
C32 C33 C29 128.4(16) . .
C50 C51 C54 116.5(12) . .
C50 C51 C52 120.0 . .
C52 C51 C54 122.9(12) . .
C51 C50 C49 120.0 . .
C48 C49 C50 120.0 . .
C49 C48 C47 125.0(9) . .
C53 C48 C47 115.0(9) . .
C53 C48 C49 120.0 . .
C48 C53 C52 120.0 . .
C53 C52 C51 120.0 . .
C67 C70 Cd3 173.6(13) . 2_584
O11 C70 C67 115.7(15) . .
O11 C70 Cd3 58.0(10) . 2_584
O6 C70 C67 121.0(19) . .
O6 C70 Cd3 65.3(12) . 2_584
O6 C70 O11 123(2) . .
N1 C1 C2 125(2) . .
C16 C15 C14 120.0 . .
C15 C16 C19 119.3(8) . .
C17 C16 C15 120.0 . .
C17 C16 C19 120.7(8) . .
C16 C17 C18 120.0 . .
C13 C18 C17 120.0 . .
C18 C13 C12 119.3(8) . .
C14 C13 C18 120.0 . .
C14 C13 C12 120.6(8) . .
C13 C14 C15 120.0 . .
C35 C34 N7 104.3(12) . .
C11 C12 C13 112.4(14) . .
N3 C12 C11 112.0(14) . .
N3 C12 C13 108.8(11) . .
C29 C30 N7 113.8(16) . .
C39 C38 C37 117.6(19) . .
C23 C19 C16 123.7(15) . .
C23 C19 C20 115.0(16) . .
C20 C19 C16 121.3(13) . .
C19 C20 C21 120.7(15) . .
N4 C21 C20 120.1(15) . .
N5 Cd1 C47 111.1(5) 4_755 .
N5 Cd1 O3 89.0(5) 4_755 .
N5 Cd1 O4 138.1(5) 4_755 .
N5 Cd1 O5 128.0(5) 4_755 .
N5 Cd1 O12 80.3(5) 4_755 .
N3 Cd1 C47 98.7(5) 4_755 .
N3 Cd1 N5 105.1(5) 4_755 4_755
N3 Cd1 O3 113.5(4) 4_755 .
N3 Cd1 O4 83.6(5) 4_755 .
N3 Cd1 O5 102.6(5) 4_755 .
N3 Cd1 O12 119.7(6) 4_755 .
O3 Cd1 C47 23.5(4) . .
O3 Cd1 O4 51.2(4) . .
O3 Cd1 O5 118.3(6) . .
O3 Cd1 O12 126.7(6) . .
O4 Cd1 C47 27.8(4) . .
O5 Cd1 C47 107.0(5) . .
O5 Cd1 O4 87.7(5) . .
O12 Cd1 C47 136.1(5) . .
O12 Cd1 O4 131.2(5) . .
O12 Cd1 O5 47.7(4) . .
N8 Cd3 C54 108(3) 3_676 .
N8 Cd3 C70 119(4) 3_676 2_585
N8 Cd3 N1 95(5) 3_676 4_765
N8 Cd3 O6 95(4) 3_676 2_585
N8 Cd3 O1 105(3) 3_676 .
C70 Cd3 C54 112.7(6) 2_585 .
N1 Cd3 C54 113.4(7) 4_765 .
N1 Cd3 C70 107.4(5) 4_765 2_585
N1 Cd3 O6 122.8(5) 4_765 2_585
N1 Cd3 O1 87.3(5) 4_765 .
O11 Cd3 N8 143(3) 2_585 3_676
O11 Cd3 C54 103.5(6) 2_585 .
O11 Cd3 C70 27.4(5) 2_585 2_585
O11 Cd3 N1 89.3(5) 2_585 4_765
O11 Cd3 O6 53.8(4) 2_585 2_585
O11 Cd3 O1 111.8(7) 2_585 .
O6 Cd3 C54 116.6(6) 2_585 .
O6 Cd3 C70 26.5(5) 2_585 2_585
O6 Cd3 O1 142.8(6) 2_585 .
O2 Cd3 N8 102(4) . 3_676
O2 Cd3 C54 25.0(6) . .
O2 Cd3 C70 96.7(7) . 2_585
O2 Cd3 N1 138.3(7) . 4_765
O2 Cd3 O11 98.1(9) . 2_585
O2 Cd3 O6 93.5(5) . 2_585
O2 Cd3 O1 51.8(5) . .
O1 Cd3 C54 27.1(6) . .
O1 Cd3 C70 131.3(7) . 2_585
N6 Cd2 C63 117.5(5) . .
N6 Cd2 N4 96.9(5) . .
N6 Cd2 O9 119.1(6) . .
N6 Cd2 O7 86.8(5) . .
N6 Cd2 O8 130.5(5) . .
N4 Cd2 C63 107.9(7) . .
N4 Cd2 O9 129.5(6) . .
O9 Cd2 C63 25.3(6) . .
O7 Cd2 C63 121.7(8) . .
O7 Cd2 N4 121.3(5) . .
O7 Cd2 O9 96.5(6) . .
O8 Cd2 C63 108.3(6) . .
O8 Cd2 N4 85.5(4) . .
O8 Cd2 O9 94.8(7) . .
O8 Cd2 O7 52.2(5) . .
O10 Cd2 C63 26.6(7) . .
O10 Cd2 N6 110.2(7) . .
O10 Cd2 N4 84.2(7) . .
O10 Cd2 O9 51.8(6) . .
O10 Cd2 O7 148.2(7) . .
O10 Cd2 O8 119.3(7) . .
C44 N5 C45 114.4(15) . .
C44 N5 Cd1 124.6(13) . 4_745
C45 N5 Cd1 120.3(11) . 4_745
C9 N3 C12 107.6(12) . .
C9 N3 Cd1 128.7(9) . 4_745
C12 N3 Cd1 123.6(9) . 4_745
C31 N6 C35 106.9(13) . .
C31 N6 Cd2 126.9(10) . .
C35 N6 Cd2 124.9(10) . .
C9 N2 C11 108.4(11) . .
C10 N2 C9 123.9(13) . .
C10 N2 C11 127.5(12) . .
C31 N7 C34 108.5(13) . .
C31 N7 C30 127.0(12) . .
C30 N7 C34 124.2(12) . .
C22 N4 Cd2 124.1(10) . .
C21 N4 C22 118.7(15) . .
C21 N4 Cd2 116.2(11) . .
C5 N1 C1 119.3(15) . .
C5 N1 Cd3 126.6(12) . 4_735
C1 N1 Cd3 112.3(14) . 4_735
C70 O11 Cd3 94.7(11) . 2_584
C70 O6 Cd3 88.3(14) . 2_584
C47 O3 Cd1 99.2(12) . .
C63 O9 Cd2 88.7(15) . .
C62 O7 Cd2 99.2(8) . .
C62 O8 Cd2 104.9(9) . .
C63 O10 Cd2 97.5(15) . .
C47 O4 Cd1 87.9(9) . .
C54 O2 Cd3 100.9(14) . .
C54 O1 Cd3 86.4(13) . .
O5 C55 C56 127.0(13) . .
O5 C55 O12 107.6(13) . .
O12 C55 C56 125.2(13) . .
C55 O5 Cd1 102.1(9) . .
C55 O12 Cd1 101.3(9) . .

loop_
_geom_bond_atom_site_label_1
_geom_bond_atom_site_label_2
_geom_bond_distance
_geom_bond_site_symmetry_2
C47 C48 1.492(16) .
C47 Cd1 2.729(14) .
C47 O3 1.104(17) .
C47 O4 1.28(2) .
C3 C6 1.41(2) .
C3 C2 1.54(3) .
C3 C4 1.40(2) .
C7 C8 1.42(2) .
C7 C6 1.36(2) .
C46 C45 1.41(2) .
C46 C42 1.36(2) .
C5 C4 1.37(2) .
C5 N1 1.25(2) .
C64 C63 1.46(3) .
C64 C69 1.50(2) .
C64 C65 1.33(3) .
C44 C43 1.40(3) .
C44 N5 1.30(2) .
C63 Cd2 2.657(19) .
C63 O9 1.13(3) .
C63 O10 1.20(3) .
C62 C59 1.270(13) .
C62 O7 1.370(18) .
C62 O8 1.247(16) .
C31 C32 1.44(2) .
C31 N6 1.35(2) .
C31 N7 1.366(19) .
C9 C8 1.43(2) .
C9 N3 1.313(17) .
C9 N2 1.319(17) .
C10 C6 1.34(2) .
C10 N2 1.319(18) .
C69 C68 1.38(2) .
C37 C36 1.30(2) .
C37 C38 1.43(2) .
C45 N5 1.36(2) .
C35 C36 1.52(2) .
C35 C34 1.48(2) .
C35 N6 1.519(19) .
C42 C39 1.59(2) .
C42 C43 1.26(2) .
C39 C40 1.32(2) .
C39 C38 1.36(2) .
C67 C68 1.34(3) .
C67 C66 1.29(3) .
C67 C70 1.52(2) .
C22 C23 1.35(2) .
C22 N4 1.32(2) .
C56 C57 1.3900 .
C56 C61 1.3900 .
C56 C55 1.348(15) .
C57 C58 1.3900 .
C58 C59 1.3900 .
C59 C60 1.3900 .
C60 C61 1.3900 .
C40 C41 1.45(2) .
C11 C12 1.45(2) .
C11 N2 1.59(2) .
C23 C19 1.29(2) .
C24 C27 1.3900 .
C24 N8 1.3900 .
C27 C28 1.3900 .
C28 C26 1.3900 .
C28 C29 1.503(19) .
C26 C25 1.3900 .
C25 N8 1.3900 .
N8 Cd3 2.281(8) 3_376
C66 C65 1.54(3) .
C41 C36 1.43(2) .
C54 C51 1.51(2) .
C54 Cd3 2.735(19) .
C54 O2 1.18(3) .
C54 O1 1.25(3) .
C2 C1 1.37(3) .
C32 C33 1.36(2) .
C29 C33 1.41(2) .
C29 C30 1.40(2) .
C51 C50 1.3900 .
C51 C52 1.3900 .
C50 C49 1.3900 .
C49 C48 1.3900 .
C48 C53 1.3900 .
C53 C52 1.3900 .
C70 Cd3 2.67(2) 2_584
C70 O11 1.23(2) .
C70 O6 1.19(2) .
C1 N1 1.35(3) .
C15 C16 1.3900 .
C15 C14 1.3900 .
C16 C17 1.3900 .
C16 C19 1.521(17) .
C17 C18 1.3900 .
C18 C13 1.3900 .
C13 C14 1.3900 .
C13 C12 1.639(19) .
C34 N7 1.50(2) .
C12 N3 1.420(19) .
C30 N7 1.42(2) .
C19 C20 1.36(2) .
C20 C21 1.42(2) .
C21 N4 1.29(2) .
Cd1 N5 2.310(12) 4_755
Cd1 N3 2.276(11) 4_755
Cd1 O3 2.325(14) .
Cd1 O4 2.460(12) .
Cd1 O5 2.387(12) .
Cd1 O12 2.387(14) .
Cd3 N8 2.28(18) 3_676
Cd3 C70 2.67(2) 2_585
Cd3 N1 2.321(15) 4_765
Cd3 O11 2.275(12) 2_585
Cd3 O6 2.430(15) 2_585
Cd3 O2 2.256(14) .
Cd3 O1 2.513(15) .
Cd2 N6 2.241(14) .
Cd2 N4 2.344(13) .
Cd2 O9 2.428(18) .
Cd2 O7 2.343(14) .
Cd2 O8 2.314(12) .
Cd2 O10 2.220(15) .
N5 Cd1 2.310(12) 4_745
N3 Cd1 2.276(11) 4_745
N1 Cd3 2.321(15) 4_735
O11 Cd3 2.275(12) 2_584
O6 Cd3 2.430(15) 2_584
C55 O5 1.183(15) .
C55 O12 1.206(15) .
